data_4330194
loop_
_publ_author_name
'Evgeny V. Tretyakov'
'Svyatoslav E. Tolstikov'
'Anastasiya O. Suvorova'
'Aleksey V. Polushkin'
'Galina V. Romanenko'
'Artem S. Bogomyakov'
'Sergey L. Veber'
'Matvey V. Fedin'
'Dmitry V. Stass'
'Edward Reijerse'
'Wolfgang Lubitz'
'Ekaterina M. Zueva'
'Victor I. Ovcharenko'

_publ_section_title
;
 Crucial Role of Paramagnetic Ligands for Magnetostructural Anomalies in
 "Breathing Crystals"
;
_journal_name_full 'Inorganic Chemistry'
_journal_page_first 9385
_journal_page_last 9394
_journal_paper_doi 10.1021/ic301149e
_journal_volume 51
_journal_year 2012
_chemical_formula_sum 'C21 H24 Cu F12 N3 O5'
_chemical_formula_weight 689.97
_chemical_name_systematic
; 
 ? 
;
_space_group_IT_number 2
_symmetry_cell_setting triclinic
_symmetry_space_group_name_Hall '-P 1'
_symmetry_space_group_name_H-M 'P -1'
_atom_sites_solution_hydrogens geom
_atom_sites_solution_primary direct
_atom_sites_solution_secondary difmap
_audit_creation_method SHELXL-97
_cell_angle_alpha 71.851(3)
_cell_angle_beta 72.449(3)
_cell_angle_gamma 69.622(3)
_cell_formula_units_Z 2
_cell_length_a 9.1468(4)
_cell_length_b 11.8388(5)
_cell_length_c 14.9385(6)
_cell_measurement_reflns_used 4266
_cell_measurement_temperature 150(2)
_cell_measurement_theta_max 22.44
_cell_measurement_theta_min 2.43
_cell_volume 1406.71(11)
_computing_cell_refinement 'Bruker SAINT'
_computing_data_collection 'Bruker APEX2'
_computing_data_reduction 'Bruker SAINT'
_computing_molecular_graphics 'Bruker SHELXTL'
_computing_publication_material 'Bruker SHELXTL'
_computing_structure_refinement 'SHELXL-97 (Sheldrick, 1997)'
_computing_structure_solution 'SHELXS-97 (Sheldrick, 1990)'
_diffrn_ambient_temperature 150(2)
_diffrn_measured_fraction_theta_full 0.975
_diffrn_measured_fraction_theta_max 0.975
_diffrn_measurement_device_type 'Bruker APEX-II CCD'
_diffrn_measurement_method '\f and \w scans'
_diffrn_radiation_monochromator graphite
_diffrn_radiation_source 'fine-focus sealed tube'
_diffrn_radiation_type MoK\a
_diffrn_radiation_wavelength 0.71073
_diffrn_reflns_av_R_equivalents 0.0810
_diffrn_reflns_av_sigmaI/netI 0.1188
_diffrn_reflns_limit_h_max 12
_diffrn_reflns_limit_h_min -12
_diffrn_reflns_limit_k_max 15
_diffrn_reflns_limit_k_min -10
_diffrn_reflns_limit_l_max 19
_diffrn_reflns_limit_l_min -19
_diffrn_reflns_number 23665
_diffrn_reflns_theta_full 28.05
_diffrn_reflns_theta_max 28.05
_diffrn_reflns_theta_min 1.47
_diffrn_standards_number 0
_exptl_absorpt_coefficient_mu 0.892
_exptl_absorpt_correction_T_max 0.5453
_exptl_absorpt_correction_T_min 0.4334
_exptl_absorpt_correction_type multi-scan
_exptl_crystal_colour brown_yellow
_exptl_crystal_density_diffrn 1.629
_exptl_crystal_description plate
_exptl_crystal_F_000 696
_exptl_crystal_size_max 0.23
_exptl_crystal_size_mid 0.14
_exptl_crystal_size_min 0.01
_refine_diff_density_max 0.306
_refine_diff_density_min -0.311
_refine_diff_density_rms 0.063
_refine_ls_extinction_coef 0.0008(5)
_refine_ls_extinction_expression Fc^*^=kFc[1+0.001xFc^2^\l^3^/sin(2\q)]^-1/4^
_refine_ls_extinction_method SHELXL
_refine_ls_goodness_of_fit_ref 0.815
_refine_ls_hydrogen_treatment constr
_refine_ls_matrix_type full
_refine_ls_number_parameters 437
_refine_ls_number_reflns 6657
_refine_ls_number_restraints 0
_refine_ls_restrained_S_all 0.815
_refine_ls_R_factor_all 0.1147
_refine_ls_R_factor_gt 0.0446
_refine_ls_shift/su_max 0.001
_refine_ls_shift/su_mean 0.000
_refine_ls_structure_factor_coef Fsqd
_refine_ls_weighting_details 'calc w=1/[\s^2^(Fo^2^)+(0.0420P)^2^+0.0000P] where P=(Fo^2^+2Fc^2^)/3'
_refine_ls_weighting_scheme calc
_refine_ls_wR_factor_gt 0.0892
_refine_ls_wR_factor_ref 0.1031
_reflns_number_gt 3043
_reflns_number_total 6657
_reflns_threshold_expression >2sigma(I)
_cod_data_source_file ic301149e_si_002_10.cif
_cod_data_source_block 633bs
_cod_original_cell_volume 1406.71(10)
_cod_database_code 4330194

loop_
_symmetry_equiv_pos_as_xyz
'x, y, z'
'-x, -y, -z'

loop_
_atom_site_label
_atom_site_type_symbol
_atom_site_fract_x
_atom_site_fract_y
_atom_site_fract_z
_atom_site_U_iso_or_equiv
_atom_site_adp_type
_atom_site_occupancy
_atom_site_symmetry_multiplicity
_atom_site_calc_flag
_atom_site_refinement_flags
Cu1 Cu 0.0000 -0.5000 0.5000 0.04261(18) Uani 1 2 d S
O1 O -0.0572(2) -0.47259(18) 0.37857(14) 0.0437(5) Uani 1 1 d .
C1 C -0.0509(6) -0.4876(4) 0.2266(3) 0.0631(11) Uani 1 1 d .
F1 F -0.1860(12) -0.5441(9) 0.2521(10) 0.067(2) Uani 0.50 1 d P
F2 F 0.045(2) -0.5120(18) 0.1476(13) 0.092(5) Uani 0.50 1 d P
F3 F -0.1348(10) -0.3740(10) 0.2075(8) 0.062(2) Uani 0.50 1 d P
F1A F -0.0845(16) -0.3634(13) 0.1980(10) 0.156(6) Uani 0.50 1 d P
F2A F 0.043(2) -0.5395(18) 0.1537(14) 0.084(5) Uani 0.50 1 d P
F3A F -0.1531(16) -0.5238(15) 0.2382(11) 0.148(7) Uani 0.50 1 d P
C2 C 0.0217(4) -0.5316(3) 0.3147(2) 0.0433(8) Uani 1 1 d .
C3 C 0.1625(4) -0.6273(3) 0.3155(2) 0.0530(9) Uani 1 1 d .
H3A H 0.2088 -0.6645 0.2618 0.064 Uiso 1 1 calc R
C4 C 0.2372(4) -0.6698(3) 0.3924(2) 0.0473(8) Uani 1 1 d .
C5 C 0.3888(5) -0.7762(4) 0.3900(3) 0.0774(12) Uani 1 1 d .
F4 F 0.4152(3) -0.8351(2) 0.32181(19) 0.1289(11) Uani 1 1 d .
F5 F 0.3874(3) -0.8586(2) 0.47173(17) 0.1229(11) Uani 1 1 d .
F6 F 0.5133(3) -0.7363(2) 0.3719(2) 0.1223(10) Uani 1 1 d .
O2 O 0.1949(2) -0.62919(18) 0.46771(14) 0.0473(6) Uani 1 1 d .
Cu2 Cu 0.0000 0.0000 0.0000 0.03634(17) Uani 1 2 d S
O3 O 0.1825(2) 0.06105(18) 0.00772(14) 0.0474(6) Uani 1 1 d .
C6 C 0.3106(5) 0.1810(4) 0.0371(3) 0.0592(10) Uani 1 1 d .
F7 F 0.4153(18) 0.1913(16) -0.0435(7) 0.106(5) Uani 0.50 1 d P
F8 F 0.284(3) 0.274(2) 0.0754(11) 0.083(4) Uani 0.50 1 d P
F9 F 0.3804(18) 0.0851(9) 0.1009(12) 0.090(4) Uani 0.50 1 d P
F7A F 0.357(2) 0.1094(14) 0.1118(11) 0.148(7) Uani 0.50 1 d P
F8A F 0.299(3) 0.296(2) 0.0332(12) 0.118(7) Uani 0.50 1 d P
F9A F 0.4270(19) 0.1533(16) -0.0355(11) 0.120(5) Uani 0.50 1 d P
C7 C 0.1599(4) 0.1616(3) 0.0281(2) 0.0442(8) Uani 1 1 d .
C8 C 0.0161(4) 0.2545(3) 0.0425(2) 0.0489(8) Uani 1 1 d .
H8A H 0.0177 0.3286 0.0540 0.059 Uiso 1 1 calc R
C9 C -0.1281(4) 0.2431(3) 0.0407(2) 0.0435(8) Uani 1 1 d .
C10 C -0.2788(5) 0.3525(3) 0.0547(3) 0.0600(10) Uani 1 1 d .
F10 F -0.2511(2) 0.44840(18) 0.06642(15) 0.0819(7) Uani 1 1 d .
F11 F -0.3440(3) 0.39301(19) -0.02096(17) 0.0941(8) Uani 1 1 d .
F12 F -0.3863(3) 0.3186(2) 0.13059(18) 0.1047(9) Uani 1 1 d .
O4 O -0.1595(2) 0.15319(18) 0.02918(13) 0.0427(5) Uani 1 1 d .
O1R O 0.1186(2) -0.33464(19) 0.43457(14) 0.0523(6) Uani 1 1 d .
N2R N 0.1880(3) -0.2964(2) 0.34570(18) 0.0453(7) Uani 1 1 d .
C3R C 0.3670(4) -0.3282(3) 0.3173(2) 0.0486(8) Uani 1 1 d .
C4R C 0.4169(4) -0.2091(3) 0.2847(3) 0.0667(10) Uani 1 1 d .
H4RA H 0.3782 -0.1668 0.3378 0.100 Uiso 1 1 calc R
H4RB H 0.3709 -0.1549 0.2295 0.100 Uiso 1 1 calc R
H4RC H 0.5337 -0.2288 0.2658 0.100 Uiso 1 1 calc R
C5R C 0.4327(4) -0.4115(3) 0.4055(2) 0.0725(11) Uani 1 1 d .
H5RA H 0.3962 -0.3663 0.4567 0.109 Uiso 1 1 calc R
H5RB H 0.5497 -0.4363 0.3881 0.109 Uiso 1 1 calc R
H5RC H 0.3943 -0.4854 0.4284 0.109 Uiso 1 1 calc R
C6R C 0.4239(4) -0.3984(3) 0.2367(2) 0.0586(9) Uani 1 1 d .
H6RA H 0.3890 -0.4740 0.2601 0.088 Uiso 1 1 calc R
H6RB H 0.5407 -0.4205 0.2174 0.088 Uiso 1 1 calc R
H6RC H 0.3782 -0.3457 0.1810 0.088 Uiso 1 1 calc R
C7R C 0.0888(4) -0.2179(3) 0.2832(2) 0.0424(8) Uani 1 1 d .
C8R C 0.1238(4) -0.1615(3) 0.1849(2) 0.0476(8) Uani 1 1 d .
H8RA H 0.2284 -0.1712 0.1454 0.057 Uiso 1 1 calc R
N9R N -0.0095(3) -0.0926(2) 0.15407(18) 0.0480(7) Uani 1 1 d .
N10R N -0.1302(3) -0.1047(2) 0.2323(2) 0.0456(7) Uani 1 1 d .
C11R C -0.2945(3) -0.0354(3) 0.2251(3) 0.0621(10) Uani 1 1 d .
H11A H -0.3664 -0.0547 0.2877 0.093 Uiso 1 1 calc R
H11B H -0.3230 -0.0585 0.1764 0.093 Uiso 1 1 calc R
H11C H -0.3044 0.0535 0.2064 0.093 Uiso 1 1 calc R
C12R C -0.0754(4) -0.1789(3) 0.3107(2) 0.0469(8) Uani 1 1 d .
H12A H -0.1381 -0.2007 0.3734 0.056 Uiso 1 1 calc R
C1S C -0.0630(6) 0.1462(4) 0.2958(4) 0.1260(18) Uani 1 1 d .
H1SA H -0.1547 0.2073 0.2711 0.189 Uiso 1 1 calc R
H1SB H -0.0324 0.0724 0.2701 0.189 Uiso 1 1 calc R
H1SC H 0.0270 0.1819 0.2754 0.189 Uiso 1 1 calc R
C2S C -0.1066(6) 0.1114(5) 0.4023(3) 0.1140(16) Uani 1 1 d .
H2SA H -0.1386 0.1864 0.4277 0.137 Uiso 1 1 calc R
H2SB H -0.1997 0.0778 0.4224 0.137 Uiso 1 1 calc R
C3S C 0.0248(5) 0.0190(4) 0.4444(3) 0.1023(16) Uani 1 1 d .
H3SA H 0.1169 0.0533 0.4261 0.153 Uiso 1 1 calc R
H3SB H 0.0589 -0.0553 0.4178 0.153 Uiso 1 1 calc R

loop_
_atom_site_aniso_label
_atom_site_aniso_U_11
_atom_site_aniso_U_22
_atom_site_aniso_U_33
_atom_site_aniso_U_23
_atom_site_aniso_U_13
_atom_site_aniso_U_12
Cu1 0.0405(3) 0.0434(3) 0.0304(3) -0.0079(2) -0.0009(2) -0.0019(3)
O1 0.0444(13) 0.0442(13) 0.0321(12) -0.0086(10) -0.0034(10) -0.0044(10)
C1 0.069(3) 0.075(3) 0.057(3) -0.031(2) -0.013(3) -0.022(3)
F1 0.042(3) 0.082(4) 0.089(6) -0.022(4) -0.021(3) -0.023(3)
F2 0.098(9) 0.102(8) 0.030(5) -0.017(4) -0.010(5) 0.026(6)
F3 0.077(3) 0.046(5) 0.060(4) -0.025(4) -0.037(3) 0.016(3)
F1A 0.349(18) 0.068(6) 0.097(7) 0.016(4) -0.141(10) -0.064(9)
F2A 0.104(9) 0.111(9) 0.066(9) -0.055(7) -0.017(6) -0.035(7)
F3A 0.147(11) 0.252(15) 0.081(7) 0.001(7) -0.056(8) -0.107(8)
C2 0.052(2) 0.046(2) 0.0317(18) -0.0085(16) -0.0031(16) -0.0190(17)
C3 0.061(2) 0.049(2) 0.039(2) -0.0176(17) 0.0029(17) -0.0085(18)
C4 0.043(2) 0.042(2) 0.042(2) -0.0068(16) 0.0056(17) -0.0085(16)
C5 0.056(3) 0.077(3) 0.060(3) -0.015(2) 0.004(2) 0.013(2)
F4 0.125(2) 0.111(2) 0.110(2) -0.0700(18) -0.0214(17) 0.0514(17)
F5 0.116(2) 0.0761(17) 0.0792(17) 0.0039(14) 0.0048(15) 0.0490(14)
F6 0.0451(15) 0.123(2) 0.155(3) -0.0250(18) -0.0056(15) 0.0095(15)
O2 0.0413(13) 0.0481(13) 0.0368(13) -0.0097(11) -0.0004(10) -0.0007(10)
Cu2 0.0405(3) 0.0299(3) 0.0323(3) -0.0055(2) -0.0071(2) -0.0045(2)
O3 0.0545(14) 0.0368(13) 0.0399(13) -0.0084(10) -0.0024(10) -0.0065(10)
C6 0.062(3) 0.053(3) 0.054(3) -0.012(2) -0.003(2) -0.015(2)
F7 0.108(9) 0.182(15) 0.041(5) -0.013(5) 0.015(4) -0.095(9)
F8 0.066(5) 0.081(12) 0.124(9) -0.055(9) -0.023(7) -0.017(6)
F9 0.088(6) 0.045(4) 0.142(11) 0.001(5) -0.068(6) -0.005(4)
F7A 0.136(11) 0.237(17) 0.086(8) 0.049(10) -0.056(7) -0.120(11)
F8A 0.086(7) 0.057(6) 0.215(19) -0.039(13) -0.026(13) -0.024(4)
F9A 0.070(6) 0.103(7) 0.176(12) -0.065(7) 0.035(6) -0.036(4)
C7 0.057(2) 0.040(2) 0.0287(18) -0.0016(15) -0.0036(15) -0.0152(17)
C8 0.065(2) 0.0351(19) 0.045(2) -0.0100(15) -0.0133(18) -0.0094(18)
C9 0.057(2) 0.036(2) 0.0255(17) -0.0068(14) -0.0057(15) -0.0015(17)
C10 0.076(3) 0.044(2) 0.053(2) -0.0195(19) -0.017(2) 0.000(2)
F10 0.0903(16) 0.0514(13) 0.1044(18) -0.0413(12) -0.0317(13) 0.0092(11)
F11 0.1000(17) 0.0773(16) 0.0970(17) -0.0440(13) -0.0574(15) 0.0365(13)
F12 0.0827(17) 0.0750(16) 0.1002(19) -0.0199(13) 0.0319(14) 0.0008(13)
O4 0.0459(13) 0.0365(13) 0.0390(12) -0.0081(10) -0.0068(10) -0.0060(10)
O1R 0.0617(15) 0.0564(15) 0.0355(13) -0.0070(11) -0.0001(11) -0.0245(12)
N2R 0.0457(17) 0.0477(17) 0.0381(16) -0.0055(13) -0.0033(13) -0.0165(13)
C3R 0.045(2) 0.058(2) 0.040(2) -0.0064(17) -0.0084(16) -0.0171(17)
C4R 0.057(2) 0.076(3) 0.071(3) -0.015(2) -0.0088(19) -0.031(2)
C5R 0.061(2) 0.094(3) 0.054(2) 0.001(2) -0.0207(19) -0.020(2)
C6R 0.046(2) 0.065(2) 0.053(2) -0.0110(18) -0.0096(17) -0.0045(18)
C7R 0.041(2) 0.0385(19) 0.046(2) -0.0078(16) -0.0049(16) -0.0151(15)
C8R 0.0370(19) 0.046(2) 0.050(2) -0.0063(17) -0.0050(16) -0.0084(16)
N9R 0.0404(16) 0.0411(16) 0.0518(18) -0.0080(13) -0.0022(14) -0.0076(13)
N10R 0.0333(15) 0.0376(16) 0.0580(18) -0.0135(14) 0.0012(14) -0.0077(12)
C11R 0.037(2) 0.050(2) 0.081(3) -0.0102(19) -0.0014(18) -0.0056(17)
C12R 0.048(2) 0.040(2) 0.047(2) -0.0103(16) 0.0019(17) -0.0158(16)
C1S 0.154(5) 0.127(5) 0.107(4) -0.029(4) -0.016(4) -0.060(4)
C2S 0.131(5) 0.120(4) 0.082(4) -0.023(3) -0.027(3) -0.021(3)
C3S 0.103(4) 0.098(4) 0.106(4) -0.046(3) -0.043(4) 0.008(3)

loop_
_atom_type_symbol
_atom_type_description
_atom_type_scat_dispersion_real
_atom_type_scat_dispersion_imag
_atom_type_scat_source
C C 0.0033 0.0016 'International Tables Vol C Tables 4.2.6.8 and 6.1.1.4'
H H 0.0000 0.0000 'International Tables Vol C Tables 4.2.6.8 and 6.1.1.4'
N N 0.0061 0.0033 'International Tables Vol C Tables 4.2.6.8 and 6.1.1.4'
O O 0.0106 0.0060 'International Tables Vol C Tables 4.2.6.8 and 6.1.1.4'
F F 0.0171 0.0103 'International Tables Vol C Tables 4.2.6.8 and 6.1.1.4'
Cu Cu 0.3201 1.2651 'International Tables Vol C Tables 4.2.6.8 and 6.1.1.4'

loop_
_geom_angle_atom_site_label_1
_geom_angle_atom_site_label_2
_geom_angle_atom_site_label_3
_geom_angle
_geom_angle_site_symmetry_1
_geom_angle_site_symmetry_3
O1 Cu1 O1 180.0 . 2_546
O1 Cu1 O2 92.39(8) . .
O1 Cu1 O2 87.61(8) 2_546 .
O1 Cu1 O2 87.61(8) . 2_546
O1 Cu1 O2 92.39(8) 2_546 2_546
O2 Cu1 O2 180.00(10) . 2_546
O1 Cu1 O1R 90.46(8) . .
O1 Cu1 O1R 89.54(8) 2_546 .
O2 Cu1 O1R 95.75(8) . .
O2 Cu1 O1R 84.25(8) 2_546 .
O1 Cu1 O1R 89.53(8) . 2_546
O1 Cu1 O1R 90.47(8) 2_546 2_546
O2 Cu1 O1R 84.25(8) . 2_546
O2 Cu1 O1R 95.75(8) 2_546 2_546
O1R Cu1 O1R 180.0 . 2_546
C2 O1 Cu1 124.9(2) . .
F3A C1 F3 93.2(10) . .
F3A C1 F2 107.2(11) . .
F3 C1 F2 107.9(11) . .
F3A C1 F2A 97.5(11) . .
F3 C1 F2A 118.9(11) . .
F2 C1 F2A 13.7(16) . .
F3A C1 F1A 114.1(10) . .
F3 C1 F1A 21.2(9) . .
F2 C1 F1A 97.2(11) . .
F2A C1 F1A 110.3(11) . .
F3A C1 F1 5.7(12) . .
F3 C1 F1 96.6(7) . .
F2 C1 F1 110.3(10) . .
F2A C1 F1 99.8(9) . .
F1A C1 F1 117.7(8) . .
F3A C1 C2 112.3(8) . .
F3 C1 C2 117.5(6) . .
F2 C1 C2 116.0(8) . .
F2A C1 C2 113.0(9) . .
F1A C1 C2 109.2(7) . .
F1 C1 C2 106.6(6) . .
C1 F3 F3A 39.3(6) . .
C1 F3A F3 47.5(7) . .
O1 C2 C3 128.3(3) . .
O1 C2 C1 112.9(3) . .
C3 C2 C1 118.7(3) . .
C4 C3 C2 121.7(3) . .
C4 C3 H3A 119.2 . .
C2 C3 H3A 119.2 . .
O2 C4 C3 127.5(3) . .
O2 C4 C5 113.3(3) . .
C3 C4 C5 119.3(3) . .
F6 C5 F5 107.6(4) . .
F6 C5 F4 106.0(3) . .
F5 C5 F4 107.1(4) . .
F6 C5 C4 110.7(4) . .
F5 C5 C4 112.1(3) . .
F4 C5 C4 113.0(4) . .
C4 O2 Cu1 125.0(2) . .
O4 Cu2 O4 180.00(11) . 2
O4 Cu2 O3 90.77(8) . .
O4 Cu2 O3 89.23(8) 2 .
O4 Cu2 O3 89.23(8) . 2
O4 Cu2 O3 90.77(8) 2 2
O3 Cu2 O3 180.0 . 2
O4 Cu2 N9R 86.99(8) . 2
O4 Cu2 N9R 93.01(8) 2 2
O3 Cu2 N9R 93.79(8) . 2
O3 Cu2 N9R 86.20(8) 2 2
O4 Cu2 N9R 93.01(8) . .
O4 Cu2 N9R 86.99(8) 2 .
O3 Cu2 N9R 86.20(8) . .
O3 Cu2 N9R 93.80(8) 2 .
N9R Cu2 N9R 180.0 2 .
C7 O3 Cu2 123.8(2) . .
F7A C6 F7 118.3(11) . .
F7A C6 F9A 105.8(11) . .
F7 C6 F9A 18.2(14) . .
F7A C6 F8 87.9(12) . .
F7 C6 F8 109.6(11) . .
F9A C6 F8 124.7(11) . .
F7A C6 F8A 110.8(12) . .
F7 C6 F8A 86.9(12) . .
F9A C6 F8A 104.2(12) . .
F8 C6 F8A 26.3(12) . .
F7A C6 F9 14.9(13) . .
F7 C6 F9 107.5(10) . .
F9A C6 F9 93.0(10) . .
F8 C6 F9 101.6(11) . .
F8A C6 F9 122.5(11) . .
F7A C6 C7 111.3(8) . .
F7 C6 C7 113.2(7) . .
F9A C6 C7 109.8(9) . .
F8 C6 C7 114.1(10) . .
F8A C6 C7 114.3(11) . .
F9 C6 C7 110.0(7) . .
F8A F8 C6 77(4) . .
F8A F8 F7A 117(5) . .
C6 F8 F7A 44.9(9) . .
C6 F7A F8 47.1(7) . .
F8 F8A C6 76(4) . .
O3 C7 C8 127.7(3) . .
O3 C7 C6 114.0(3) . .
C8 C7 C6 118.3(3) . .
C9 C8 C7 122.7(3) . .
C9 C8 H8A 118.6 . .
C7 C8 H8A 118.6 . .
O4 C9 C8 129.7(3) . .
O4 C9 C10 111.8(3) . .
C8 C9 C10 118.5(3) . .
F10 C10 F11 106.4(3) . .
F10 C10 F12 107.3(3) . .
F11 C10 F12 107.7(3) . .
F10 C10 C9 113.7(3) . .
F11 C10 C9 110.6(3) . .
F12 C10 C9 110.8(3) . .
C9 O4 Cu2 125.07(19) . .
N2R O1R Cu1 128.29(17) . .
O1R N2R C7R 116.7(2) . .
O1R N2R C3R 119.7(2) . .
C7R N2R C3R 123.3(2) . .
N2R C3R C4R 108.8(2) . .
N2R C3R C5R 107.9(2) . .
C4R C3R C5R 110.1(3) . .
N2R C3R C6R 108.3(2) . .
C4R C3R C6R 111.8(3) . .
C5R C3R C6R 109.8(3) . .
C3R C4R H4RA 109.5 . .
C3R C4R H4RB 109.5 . .
H4RA C4R H4RB 109.5 . .
C3R C4R H4RC 109.5 . .
H4RA C4R H4RC 109.5 . .
H4RB C4R H4RC 109.5 . .
C3R C5R H5RA 109.5 . .
C3R C5R H5RB 109.5 . .
H5RA C5R H5RB 109.5 . .
C3R C5R H5RC 109.5 . .
H5RA C5R H5RC 109.5 . .
H5RB C5R H5RC 109.5 . .
C3R C6R H6RA 109.5 . .
C3R C6R H6RB 109.5 . .
H6RA C6R H6RB 109.5 . .
C3R C6R H6RC 109.5 . .
H6RA C6R H6RC 109.5 . .
H6RB C6R H6RC 109.5 . .
C12R C7R N2R 124.0(3) . .
C12R C7R C8R 104.8(3) . .
N2R C7R C8R 131.2(3) . .
N9R C8R C7R 110.9(3) . .
N9R C8R H8RA 124.6 . .
C7R C8R H8RA 124.6 . .
C8R N9R N10R 105.4(2) . .
C8R N9R Cu2 120.6(2) . .
N10R N9R Cu2 133.8(2) . .
C12R N10R N9R 111.6(2) . .
C12R N10R C11R 128.4(3) . .
N9R N10R C11R 119.9(3) . .
N10R C11R H11A 109.5 . .
N10R C11R H11B 109.5 . .
H11A C11R H11B 109.5 . .
N10R C11R H11C 109.5 . .
H11A C11R H11C 109.5 . .
H11B C11R H11C 109.5 . .
N10R C12R C7R 107.3(3) . .
N10R C12R H12A 126.3 . .
C7R C12R H12A 126.3 . .
C2S C1S H1SA 109.5 . .
C2S C1S H1SB 109.5 . .
H1SA C1S H1SB 109.5 . .
C2S C1S H1SC 109.5 . .
H1SA C1S H1SC 109.5 . .
H1SB C1S H1SC 109.5 . .
C3S C2S C1S 112.5(4) . .
C3S C2S H2SA 109.1 . .
C1S C2S H2SA 109.1 . .
C3S C2S H2SB 109.1 . .
C1S C2S H2SB 109.1 . .
H2SA C2S H2SB 107.8 . .
C2S C3S C3S 111.7(5) . 2_556
C2S C3S H3SA 109.3 . .
C3S C3S H3SA 109.3 2_556 .
C2S C3S H3SB 109.3 . .
C3S C3S H3SB 109.3 2_556 .
H3SA C3S H3SB 107.9 . .

loop_
_geom_bond_atom_site_label_1
_geom_bond_atom_site_label_2
_geom_bond_distance
_geom_bond_site_symmetry_2
Cu1 O1 1.9381(19) .
Cu1 O1 1.9381(19) 2_546
Cu1 O2 1.9475(19) .
Cu1 O2 1.9475(19) 2_546
Cu1 O1R 2.369(2) .
Cu1 O1R 2.369(2) 2_546
O1 C2 1.252(3) .
C1 F3A 1.106(14) .
C1 F3 1.286(11) .
C1 F2 1.288(19) .
C1 F2A 1.34(2) .
C1 F1A 1.346(14) .
C1 F1 1.501(13) .
C1 C2 1.518(5) .
F3 F3A 1.74(2) .
C2 C3 1.388(4) .
C3 C4 1.385(4) .
C3 H3A 0.9500 .
C4 O2 1.261(3) .
C4 C5 1.514(4) .
C5 F6 1.304(5) .
C5 F5 1.304(4) .
C5 F4 1.326(4) .
Cu2 O4 1.9683(19) .
Cu2 O4 1.9683(19) 2
Cu2 O3 2.081(2) .
Cu2 O3 2.081(2) 2
Cu2 N9R 2.209(3) 2
Cu2 N9R 2.209(3) .
O3 C7 1.253(3) .
C6 F7A 1.262(15) .
C6 F7 1.294(13) .
C6 F9A 1.304(15) .
C6 F8 1.31(2) .
C6 F8A 1.32(2) .
C6 F9 1.339(14) .
C6 C7 1.524(5) .
F8 F8A 0.60(3) .
F8 F7A 1.79(3) .
C7 C8 1.398(4) .
C8 C9 1.382(4) .
C8 H8A 0.9500 .
C9 O4 1.266(3) .
C9 C10 1.540(4) .
C10 F10 1.317(4) .
C10 F11 1.316(4) .
C10 F12 1.317(4) .
O1R N2R 1.299(3) .
N2R C7R 1.393(4) .
N2R C3R 1.501(4) .
C3R C4R 1.524(4) .
C3R C5R 1.525(4) .
C3R C6R 1.535(4) .
C4R H4RA 0.9800 .
C4R H4RB 0.9800 .
C4R H4RC 0.9800 .
C5R H5RA 0.9800 .
C5R H5RB 0.9800 .
C5R H5RC 0.9800 .
C6R H6RA 0.9800 .
C6R H6RB 0.9800 .
C6R H6RC 0.9800 .
C7R C12R 1.378(4) .
C7R C8R 1.401(4) .
C8R N9R 1.332(3) .
C8R H8RA 0.9500 .
N9R N10R 1.355(3) .
N10R C12R 1.341(4) .
N10R C11R 1.458(3) .
C11R H11A 0.9800 .
C11R H11B 0.9800 .
C11R H11C 0.9800 .
C12R H12A 0.9500 .
C1S C2S 1.478(6) .
C1S H1SA 0.9800 .
C1S H1SB 0.9800 .
C1S H1SC 0.9800 .
C2S C3S 1.465(5) .
C2S H2SA 0.9900 .
C2S H2SB 0.9900 .
C3S C3S 1.547(8) 2_556
C3S H3SA 0.9900 .
C3S H3SB 0.9900 .
